data_7029285
loop_
_publ_author_name
'Yi, Wei'
'Ma, Haiyan'

_publ_section_title
;
 Magnesium complexes containing biphenyl-based tridentate imino-phenolate
 ligands for ring-opening polymerization of rac-lactide and
 \a-methyltrimethylene carbonate.
;
_journal_issue 13
_journal_name_full 'Dalton transactions (Cambridge, England : 2003)'
_journal_page_first 5200
_journal_page_last 5210
_journal_paper_doi 10.1039/c3dt53513d
_journal_volume 43
_journal_year 2014
_chemical_formula_sum 'C62 H88 Br2 Mg2 N6 O2 Si4'
_chemical_formula_weight 1270.18
_chemical_name_systematic
; 
 ? 
;
_space_group_crystal_system triclinic
_space_group_IT_number 2
_space_group_name_Hall '-P 1'
_space_group_name_H-M_alt 'P -1'
_symmetry_space_group_name_Hall '-P 1'
_symmetry_space_group_name_H-M 'P -1'
_atom_sites_solution_hydrogens geom
_audit_creation_method SHELXL-2013
_cell_angle_alpha 61.692(11)
_cell_angle_beta 87.288(12)
_cell_angle_gamma 70.508(11)
_cell_formula_units_Z 1
_cell_length_a 11.442(7)
_cell_length_b 13.370(8)
_cell_length_c 14.072(8)
_cell_measurement_reflns_used 2702
_cell_measurement_temperature 296(2)
_cell_measurement_theta_max 23.79
_cell_measurement_theta_min 2.27
_cell_volume 1770.6(18)
_computing_cell_refinement 'Bruker SAINT'
_computing_data_collection 'Bruker APEX2'
_computing_data_reduction 'Bruker SAINT'
_computing_molecular_graphics 'Bruker SHELXTL'
_computing_publication_material 'Bruker SHELXTL'
_computing_structure_refinement 'SHELXL-2013 (Sheldrick, 2013)'
_computing_structure_solution 'SHELXS-97 (Sheldrick, 2008)'
_diffrn_ambient_temperature 296(2)
_diffrn_measured_fraction_theta_full 0.992
_diffrn_measured_fraction_theta_max 0.993
_diffrn_measurement_device_type 'Bruker APEX-II CCD'
_diffrn_measurement_method '\f and \w scans'
_diffrn_radiation_type MoK\a
_diffrn_radiation_wavelength 0.71073
_diffrn_reflns_av_R_equivalents 0.0346
_diffrn_reflns_av_unetI/netI 0.0633
_diffrn_reflns_Laue_measured_fraction_full 0.992
_diffrn_reflns_Laue_measured_fraction_max 0.993
_diffrn_reflns_limit_h_max 13
_diffrn_reflns_limit_h_min -14
_diffrn_reflns_limit_k_max 16
_diffrn_reflns_limit_k_min -16
_diffrn_reflns_limit_l_max 16
_diffrn_reflns_limit_l_min -17
_diffrn_reflns_number 12709
_diffrn_reflns_point_group_measured_fraction_full 0.992
_diffrn_reflns_point_group_measured_fraction_max 0.993
_diffrn_reflns_theta_full 25.242
_diffrn_reflns_theta_max 25.998
_diffrn_reflns_theta_min 1.659
_exptl_absorpt_coefficient_mu 1.272
_exptl_absorpt_correction_T_max 0.7454
_exptl_absorpt_correction_T_min 0.6436
_exptl_absorpt_correction_type multi-scan
_exptl_absorpt_process_details sadabs
_exptl_crystal_colour brown
_exptl_crystal_density_diffrn 1.191
_exptl_crystal_description block
_exptl_crystal_F_000 668
_exptl_crystal_size_max 0.250
_exptl_crystal_size_mid 0.150
_exptl_crystal_size_min 0.120
_refine_diff_density_max 0.761
_refine_diff_density_min -0.858
_refine_diff_density_rms 0.097
_refine_ls_extinction_method none
_refine_ls_goodness_of_fit_ref 1.017
_refine_ls_hydrogen_treatment constr
_refine_ls_matrix_type full
_refine_ls_number_parameters 435
_refine_ls_number_reflns 6899
_refine_ls_number_restraints 249
_refine_ls_restrained_S_all 1.042
_refine_ls_R_factor_all 0.1154
_refine_ls_R_factor_gt 0.0638
_refine_ls_shift/su_max 0.038
_refine_ls_shift/su_mean 0.003
_refine_ls_structure_factor_coef Fsqd
_refine_ls_weighting_details 'w=1/[\s^2^(Fo^2^)+(0.1564P)^2^] where P=(Fo^2^+2Fc^2^)/3'
_refine_ls_weighting_scheme calc
_refine_ls_wR_factor_gt 0.1923
_refine_ls_wR_factor_ref 0.2421
_reflns_Friedel_coverage 0.000
_reflns_number_gt 4143
_reflns_number_total 6899
_reflns_threshold_expression 'I > 2\s(I)'
_cod_data_source_file c3dt53513d.txt
_cod_data_source_block mo_dm11445_0m
_cod_original_cell_volume 1770.7(18)
_cod_database_code 7029285
_shelx_space_group_comment
; 
The symmetry employed for this shelxl refinement is uniquely defined 
by the following loop, which should always be used as a source of 
symmetry information in preference to the above space-group names. 
They are only intended as comments. 
;
_shelx_estimated_absorpt_t_min 0.742
_shelx_estimated_absorpt_t_max 0.862
_shelxl_version_number 2013-4

loop_
_space_group_symop_operation_xyz
'x, y, z'
'-x, -y, -z'

loop_
_atom_site_label
_atom_site_type_symbol
_atom_site_fract_x
_atom_site_fract_y
_atom_site_fract_z
_atom_site_U_iso_or_equiv
_atom_site_adp_type
_atom_site_occupancy
_atom_site_site_symmetry_order
_atom_site_calc_flag
_atom_site_refinement_flags_posn
_atom_site_refinement_flags_adp
_atom_site_refinement_flags_occupancy
_atom_site_disorder_assembly
_atom_site_disorder_group
Br1 Br 0.65959(6) 0.62401(5) 0.57939(5) 0.1005(4) Uani 1 1 d . . . . .
Mg1 Mg 1.01477(13) 0.49433(12) 0.61069(11) 0.0397(4) Uani 1 1 d . . . . .
N1 N 1.0247(3) 0.6687(3) 0.2856(3) 0.0408(8) Uani 1 1 d . . . . .
N2 N 1.0916(5) 0.9772(4) 0.1276(4) 0.0774(14) Uani 1 1 d . . . . .
N3 N 1.0953(4) 0.5449(4) 0.6955(3) 0.0521(9) Uani 1 1 d . . . . .
O1 O 0.8973(2) 0.5927(2) 0.4718(2) 0.0422(7) Uani 1 1 d . . . . .
Si1 Si 1.02400(16) 0.67743(15) 0.69902(14) 0.0688(5) Uani 1 1 d D . . . .
Si2 Si 1.23993(14) 0.44868(15) 0.77039(12) 0.0661(4) Uani 1 1 d . . . . .
C1 C 0.8151(4) 0.7050(4) 0.4189(3) 0.0414(9) Uani 1 1 d . . . . .
C2 C 0.7000(4) 0.7441(4) 0.4517(4) 0.0515(11) Uani 1 1 d . . . . .
C3 C 0.6142(4) 0.8594(4) 0.4005(4) 0.0565(12) Uani 1 1 d . . . . .
H3 H 0.5376 0.8774 0.4259 0.068 Uiso 1 1 calc R U . . .
C4 C 0.6418(4) 0.9506(4) 0.3096(4) 0.0532(11) Uani 1 1 d . . . . .
C5 C 0.7571(4) 0.9157(4) 0.2749(4) 0.0511(11) Uani 1 1 d . . . . .
H5 H 0.7780 0.9746 0.2149 0.061 Uiso 1 1 calc R U . . .
C6 C 0.8425(4) 0.7970(4) 0.3255(3) 0.0420(9) Uani 1 1 d . . . . .
C7 C 0.9539(4) 0.7721(4) 0.2719(3) 0.0458(10) Uani 1 1 d . . . . .
H7 H 0.9746 0.8387 0.2231 0.055 Uiso 1 1 calc R U . . .
C8 C 1.1239(4) 0.6640(4) 0.2188(3) 0.0442(10) Uani 1 1 d . . . . .
C9 C 1.1271(5) 0.6011(5) 0.1627(4) 0.0565(12) Uani 1 1 d . . . . .
H9 H 1.0641 0.5707 0.1654 0.068 Uiso 1 1 calc R U . . .
C10 C 1.2240(6) 0.5838(5) 0.1027(4) 0.0692(15) Uani 1 1 d . . . . .
H10 H 1.2268 0.5404 0.0664 0.083 Uiso 1 1 calc R U . . .
C11 C 1.3152(6) 0.6303(6) 0.0969(5) 0.0807(18) Uani 1 1 d . . . . .
H11 H 1.3796 0.6198 0.0558 0.097 Uiso 1 1 calc R U . . .
C12 C 1.3117(5) 0.6920(6) 0.1514(5) 0.0696(15) Uani 1 1 d . . . . .
H12 H 1.3766 0.7203 0.1483 0.083 Uiso 1 1 calc R U . . .
C13 C 1.2166(4) 0.7150(4) 0.2116(4) 0.0496(11) Uani 1 1 d . . . . .
C14 C 1.2224(4) 0.7782(5) 0.2740(4) 0.0531(11) Uani 1 1 d . . . . .
C15 C 1.2910(5) 0.7114(6) 0.3756(4) 0.0712(15) Uani 1 1 d . . . . .
H15 H 1.3314 0.6283 0.4033 0.085 Uiso 1 1 calc R U . . .
C16 C 1.3029(7) 0.7624(8) 0.4390(5) 0.094(2) Uani 1 1 d . . . . .
H16 H 1.3519 0.7149 0.5067 0.112 Uiso 1 1 calc R U . . .
C17 C 1.2402(7) 0.8852(8) 0.3991(6) 0.092(2) Uani 1 1 d . . . . .
H17 H 1.2437 0.9211 0.4410 0.111 Uiso 1 1 calc R U . . .
C18 C 1.1740(7) 0.9526(6) 0.2991(5) 0.0804(17) Uani 1 1 d . . . . .
H18 H 1.1330 1.0354 0.2732 0.096 Uiso 1 1 calc R U . . .
C19 C 1.1638(5) 0.9047(5) 0.2330(4) 0.0633(13) Uani 1 1 d . . . . .
C20 C 1.1661(9) 1.0023(7) 0.0415(6) 0.114(3) Uani 1 1 d . . . . .
H20A H 1.2146 1.0463 0.0468 0.170 Uiso 1 1 calc R U . . .
H20B H 1.1129 1.0503 -0.0271 0.170 Uiso 1 1 calc R U . . .
H20C H 1.2212 0.9274 0.0465 0.170 Uiso 1 1 calc R U . . .
C21 C 0.9914(9) 1.0928(6) 0.1106(7) 0.119(3) Uani 1 1 d . . . . .
H21A H 0.9568 1.0795 0.1773 0.179 Uiso 1 1 calc R U . . .
H21B H 0.9265 1.1177 0.0547 0.179 Uiso 1 1 calc R U . . .
H21C H 1.0266 1.1551 0.0890 0.179 Uiso 1 1 calc R U . . .
C22 C 0.5470(5) 1.0805(5) 0.2515(5) 0.0791(17) Uani 1 1 d D U . . .
C23 C 0.5320(17) 1.1324(12) 0.3333(12) 0.109(4) Uani 0.5 1 d D U P A 1
H23A H 0.6059 1.0897 0.3857 0.164 Uiso 0.5 1 calc R U P A 1
H23B H 0.4608 1.1219 0.3703 0.164 Uiso 0.5 1 calc R U P A 1
H23C H 0.5202 1.2173 0.2937 0.164 Uiso 0.5 1 calc R U P A 1
C24 C 0.4239(12) 1.0791(15) 0.2123(15) 0.122(5) Uani 0.5 1 d D U P A 1
H24A H 0.4400 1.0465 0.1632 0.183 Uiso 0.5 1 calc R U P A 1
H24B H 0.3641 1.1605 0.1754 0.183 Uiso 0.5 1 calc R U P A 1
H24C H 0.3911 1.0295 0.2738 0.183 Uiso 0.5 1 calc R U P A 1
C25 C 0.5886(15) 1.1686(12) 0.1497(10) 0.090(4) Uani 0.5 1 d D U P A 1
H25A H 0.5970 1.1426 0.0960 0.136 Uiso 0.5 1 calc R U P A 1
H25B H 0.6675 1.1691 0.1693 0.136 Uiso 0.5 1 calc R U P A 1
H25C H 0.5271 1.2489 0.1205 0.136 Uiso 0.5 1 calc R U P A 1
C26 C 0.9400(19) 0.7990(11) 0.5586(10) 0.117(5) Uani 0.5 1 d D U P B 1
H26D H 0.9245 0.8776 0.5514 0.176 Uiso 0.5 1 calc R U P B 1
H26E H 0.8618 0.7911 0.5481 0.176 Uiso 0.5 1 calc R U P B 1
H26F H 0.9908 0.7902 0.5049 0.176 Uiso 0.5 1 calc R U P B 1
C27 C 0.9202(16) 0.6808(19) 0.8057(13) 0.116(6) Uani 0.5 1 d D U P B 1
H27A H 0.9289 0.7366 0.8270 0.175 Uiso 0.5 1 calc R U P B 1
H27B H 0.9440 0.6010 0.8679 0.175 Uiso 0.5 1 calc R U P B 1
H27C H 0.8348 0.7065 0.7766 0.175 Uiso 0.5 1 calc R U P B 1
C28 C 1.1393(13) 0.7493(12) 0.7041(14) 0.087(4) Uani 0.5 1 d D U P B 1
H28A H 1.1065 0.7983 0.7384 0.130 Uiso 0.5 1 calc R U P B 1
H28B H 1.1526 0.7993 0.6314 0.130 Uiso 0.5 1 calc R U P B 1
H28C H 1.2173 0.6867 0.7451 0.130 Uiso 0.5 1 calc R U P B 1
C29 C 1.3706(18) 0.464(2) 0.6855(18) 0.136(7) Uani 0.5 1 d . U P C 1
H29D H 1.4424 0.4511 0.7282 0.204 Uiso 0.5 1 calc R U P C 1
H29E H 1.3448 0.5439 0.6234 0.204 Uiso 0.5 1 calc R U P C 1
H29F H 1.3915 0.4045 0.6615 0.204 Uiso 0.5 1 calc R U P C 1
C30 C 1.2732(17) 0.2815(13) 0.8342(15) 0.101(5) Uani 0.5 1 d . U P C 1
H30A H 1.3425 0.2383 0.8913 0.151 Uiso 0.5 1 calc R U P C 1
H30B H 1.2936 0.2564 0.7800 0.151 Uiso 0.5 1 calc R U P C 1
H30C H 1.2008 0.2640 0.8640 0.151 Uiso 0.5 1 calc R U P C 1
C31 C 1.278(2) 0.4581(18) 0.8945(15) 0.126(6) Uani 0.5 1 d . U P C 1
H31D H 1.3676 0.4302 0.9115 0.189 Uiso 0.5 1 calc R U P C 1
H31E H 1.2449 0.4082 0.9551 0.189 Uiso 0.5 1 calc R U P C 1
H31F H 1.2425 0.5408 0.8797 0.189 Uiso 0.5 1 calc R U P C 1
C23' C 0.4433(14) 1.1071(12) 0.3149(13) 0.111(5) Uani 0.5 1 d D U P A 2
H23D H 0.3766 1.0849 0.3016 0.167 Uiso 0.5 1 calc R U P A 2
H23E H 0.4125 1.1923 0.2925 0.167 Uiso 0.5 1 calc R U P A 2
H23F H 0.4743 1.0612 0.3912 0.167 Uiso 0.5 1 calc R U P A 2
C24' C 0.4876(19) 1.0862(18) 0.1500(14) 0.146(6) Uani 0.5 1 d D U P A 2
H24D H 0.5444 1.0254 0.1352 0.219 Uiso 0.5 1 calc R U P A 2
H24E H 0.4719 1.1650 0.0879 0.219 Uiso 0.5 1 calc R U P A 2
H24F H 0.4104 1.0717 0.1648 0.219 Uiso 0.5 1 calc R U P A 2
C25' C 0.6068(17) 1.1737(13) 0.2097(18) 0.126(6) Uani 0.5 1 d D U P A 2
H25D H 0.6400 1.1800 0.1440 0.189 Uiso 0.5 1 calc R U P A 2
H25E H 0.6734 1.1506 0.2634 0.189 Uiso 0.5 1 calc R U P A 2
H25F H 0.5458 1.2507 0.1948 0.189 Uiso 0.5 1 calc R U P A 2
C26' C 0.8582(10) 0.7568(14) 0.6265(14) 0.104(5) Uani 0.5 1 d D U P B 2
H26A H 0.8194 0.8292 0.6321 0.156 Uiso 0.5 1 calc R U P B 2
H26B H 0.8117 0.7036 0.6595 0.156 Uiso 0.5 1 calc R U P B 2
H26C H 0.8595 0.7779 0.5512 0.156 Uiso 0.5 1 calc R U P B 2
C27' C 0.9833(15) 0.6392(14) 0.8417(8) 0.090(5) Uani 0.5 1 d D U P B 2
H27D H 0.9895 0.6989 0.8587 0.135 Uiso 0.5 1 calc R U P B 2
H27E H 1.0405 0.5605 0.8931 0.135 Uiso 0.5 1 calc R U P B 2
H27F H 0.8995 0.6387 0.8453 0.135 Uiso 0.5 1 calc R U P B 2
C28' C 1.0970(18) 0.7960(14) 0.6591(19) 0.127(7) Uani 0.5 1 d D U P B 2
H28D H 1.0794 0.8295 0.7075 0.191 Uiso 0.5 1 calc R U P B 2
H28E H 1.0632 0.8595 0.5858 0.191 Uiso 0.5 1 calc R U P B 2
H28F H 1.1859 0.7598 0.6635 0.191 Uiso 0.5 1 calc R U P B 2
C29' C 1.3482(16) 0.4008(19) 0.6834(16) 0.104(5) Uani 0.5 1 d . U P C 2
H29A H 1.4331 0.3796 0.7109 0.156 Uiso 0.5 1 calc R U P C 2
H29B H 1.3291 0.4665 0.6099 0.156 Uiso 0.5 1 calc R U P C 2
H29C H 1.3378 0.3317 0.6849 0.156 Uiso 0.5 1 calc R U P C 2
C30' C 1.2262(17) 0.3049(17) 0.8832(15) 0.112(6) Uani 0.5 1 d . U P C 2
H30D H 1.2878 0.2721 0.9443 0.168 Uiso 0.5 1 calc R U P C 2
H30E H 1.2396 0.2470 0.8582 0.168 Uiso 0.5 1 calc R U P C 2
H30F H 1.1442 0.3221 0.9048 0.168 Uiso 0.5 1 calc R U P C 2
C31' C 1.3241(17) 0.513(2) 0.8245(19) 0.121(5) Uani 0.5 1 d . U P C 2
H31A H 1.3928 0.4483 0.8784 0.182 Uiso 0.5 1 calc R U P C 2
H31B H 1.2675 0.5554 0.8569 0.182 Uiso 0.5 1 calc R U P C 2
H31C H 1.3552 0.5682 0.7660 0.182 Uiso 0.5 1 calc R U P C 2

loop_
_atom_site_aniso_label
_atom_site_aniso_U_11
_atom_site_aniso_U_22
_atom_site_aniso_U_33
_atom_site_aniso_U_23
_atom_site_aniso_U_13
_atom_site_aniso_U_12
Br1 0.0930(5) 0.0537(4) 0.0866(5) -0.0035(3) 0.0507(4) 0.0010(3)
Mg1 0.0430(8) 0.0368(7) 0.0359(7) -0.0188(6) 0.0023(6) -0.0079(6)
N1 0.0388(18) 0.0450(19) 0.0356(18) -0.0203(15) 0.0054(14) -0.0103(15)
N2 0.102(4) 0.052(3) 0.067(3) -0.020(2) -0.005(3) -0.027(3)
N3 0.058(2) 0.057(2) 0.053(2) -0.0356(19) 0.0042(18) -0.0199(19)
O1 0.0394(15) 0.0358(14) 0.0395(15) -0.0174(12) -0.0012(12) -0.0001(12)
Si1 0.0782(10) 0.0667(9) 0.0787(10) -0.0501(9) 0.0033(8) -0.0221(8)
Si2 0.0631(9) 0.0771(10) 0.0608(9) -0.0381(8) -0.0055(7) -0.0192(8)
C1 0.040(2) 0.041(2) 0.036(2) -0.0182(18) -0.0006(17) -0.0059(18)
C2 0.050(3) 0.044(2) 0.046(3) -0.017(2) 0.010(2) -0.006(2)
C3 0.047(3) 0.052(3) 0.049(3) -0.019(2) 0.014(2) -0.001(2)
C4 0.044(2) 0.047(3) 0.051(3) -0.019(2) 0.005(2) -0.003(2)
C5 0.050(3) 0.039(2) 0.050(3) -0.015(2) 0.009(2) -0.011(2)
C6 0.039(2) 0.037(2) 0.045(2) -0.0195(19) 0.0045(18) -0.0094(18)
C7 0.042(2) 0.044(2) 0.043(2) -0.0174(19) 0.0053(18) -0.011(2)
C8 0.042(2) 0.040(2) 0.036(2) -0.0140(18) 0.0035(17) -0.0048(18)
C9 0.057(3) 0.059(3) 0.056(3) -0.034(2) 0.009(2) -0.014(2)
C10 0.079(4) 0.076(4) 0.062(3) -0.045(3) 0.025(3) -0.022(3)
C11 0.072(4) 0.099(5) 0.073(4) -0.049(4) 0.034(3) -0.026(4)
C12 0.052(3) 0.086(4) 0.070(4) -0.039(3) 0.016(3) -0.022(3)
C13 0.038(2) 0.058(3) 0.042(2) -0.019(2) 0.0069(18) -0.013(2)
C14 0.044(2) 0.064(3) 0.053(3) -0.027(2) 0.010(2) -0.024(2)
C15 0.066(3) 0.077(4) 0.059(3) -0.026(3) -0.004(3) -0.022(3)
C16 0.090(5) 0.125(6) 0.061(4) -0.036(4) -0.003(3) -0.047(5)
C17 0.121(6) 0.107(6) 0.085(5) -0.056(4) 0.022(4) -0.070(5)
C18 0.115(5) 0.072(4) 0.073(4) -0.037(3) 0.014(4) -0.052(4)
C19 0.074(3) 0.064(3) 0.062(3) -0.028(3) 0.012(3) -0.040(3)
C20 0.159(8) 0.088(5) 0.068(5) -0.017(4) 0.011(5) -0.046(5)
C21 0.152(7) 0.054(4) 0.126(7) -0.030(4) -0.030(6) -0.021(4)
C22 0.063(3) 0.053(3) 0.077(3) -0.013(2) 0.015(3) -0.001(2)
C23 0.125(9) 0.051(6) 0.107(8) -0.039(5) 0.013(7) 0.021(6)
C24 0.052(6) 0.102(8) 0.111(8) 0.009(7) -0.008(6) -0.002(6)
C25 0.087(7) 0.056(6) 0.072(7) -0.010(5) 0.018(6) 0.007(5)
C26 0.124(11) 0.077(8) 0.150(11) -0.070(8) -0.029(9) -0.005(7)
C27 0.090(11) 0.110(11) 0.174(12) -0.089(9) 0.062(9) -0.040(9)
C28 0.127(10) 0.046(7) 0.090(10) -0.033(7) 0.009(7) -0.034(7)
C29 0.076(9) 0.136(13) 0.115(10) -0.018(10) 0.002(8) -0.008(9)
C30 0.105(11) 0.066(7) 0.119(11) -0.047(7) -0.038(8) -0.006(7)
C31 0.150(12) 0.117(11) 0.088(10) -0.055(8) -0.041(8) -0.006(9)
C23' 0.095(8) 0.054(6) 0.118(8) -0.023(6) 0.033(7) 0.019(6)
C24' 0.115(9) 0.112(8) 0.113(9) -0.013(7) -0.030(8) 0.015(8)
C25' 0.111(8) 0.049(6) 0.151(10) -0.019(7) 0.010(9) 0.006(6)
C26' 0.100(9) 0.088(8) 0.122(10) -0.075(8) -0.024(7) 0.010(7)
C27' 0.096(11) 0.096(9) 0.125(10) -0.093(8) 0.035(8) -0.031(8)
C28' 0.167(13) 0.069(10) 0.131(13) -0.046(9) 0.059(10) -0.035(9)
C29' 0.073(8) 0.137(12) 0.105(9) -0.073(9) -0.001(7) -0.017(8)
C30' 0.088(10) 0.108(10) 0.094(10) -0.021(8) -0.024(8) -0.020(8)
C31' 0.111(9) 0.143(10) 0.144(10) -0.098(8) -0.018(8) -0.037(8)

loop_
_atom_type_symbol
_atom_type_description
_atom_type_scat_dispersion_real
_atom_type_scat_dispersion_imag
_atom_type_scat_source
C C 0.0033 0.0016 'International Tables Vol C Tables 4.2.6.8 and 6.1.1.4'
H H 0.0000 0.0000 'International Tables Vol C Tables 4.2.6.8 and 6.1.1.4'
N N 0.0061 0.0033 'International Tables Vol C Tables 4.2.6.8 and 6.1.1.4'
O O 0.0106 0.0060 'International Tables Vol C Tables 4.2.6.8 and 6.1.1.4'
Mg Mg 0.0486 0.0363 'International Tables Vol C Tables 4.2.6.8 and 6.1.1.4'
Si Si 0.0817 0.0704 'International Tables Vol C Tables 4.2.6.8 and 6.1.1.4'
Br Br -0.2901 2.4595 'International Tables Vol C Tables 4.2.6.8 and 6.1.1.4'

loop_
_geom_angle_atom_site_label_1
_geom_angle_atom_site_label_2
_geom_angle_atom_site_label_3
_geom_angle
_geom_angle_site_symmetry_1
_geom_angle_site_symmetry_3
O1 Mg1 N3 130.95(16) . .
O1 Mg1 O1 80.27(13) . 2_766
N3 Mg1 O1 126.26(16) . 2_766
O1 Mg1 N1 109.70(14) . 2_766
N3 Mg1 N1 112.41(16) . 2_766
O1 Mg1 N1 85.78(14) 2_766 2_766
O1 Mg1 Mg1 40.49(8) . 2_766
N3 Mg1 Mg1 144.60(15) . 2_766
O1 Mg1 Mg1 39.78(8) 2_766 2_766
N1 Mg1 Mg1 99.81(11) 2_766 2_766
O1 Mg1 Si2 152.38(11) . .
N3 Mg1 Si2 28.22(12) . .
O1 Mg1 Si2 102.92(10) 2_766 .
N1 Mg1 Si2 97.91(10) 2_766 .
Mg1 Mg1 Si2 136.26(8) 2_766 .
O1 Mg1 Si1 107.75(10) . .
N3 Mg1 Si1 26.25(12) . .
O1 Mg1 Si1 144.66(11) 2_766 .
N1 Mg1 Si1 121.02(11) 2_766 .
Mg1 Mg1 Si1 137.34(8) 2_766 .
Si2 Mg1 Si1 54.47(5) . .
C7 N1 C8 118.3(4) . .
C7 N1 Mg1 121.7(3) . 2_766
C8 N1 Mg1 119.5(3) . 2_766
C20 N2 C19 113.2(6) . .
C20 N2 C21 110.0(6) . .
C19 N2 C21 114.7(5) . .
Si1 N3 Si2 119.1(2) . .
Si1 N3 Mg1 122.5(2) . .
Si2 N3 Mg1 118.4(2) . .
C1 O1 Mg1 135.5(2) . .
C1 O1 Mg1 120.4(2) . 2_766
Mg1 O1 Mg1 99.73(13) . 2_766
N3 Si1 C28' 123.1(7) . .
N3 Si1 C27 120.1(7) . .
N3 Si1 C26 108.2(5) . .
C27 Si1 C26 110.7(9) . .
N3 Si1 C26' 111.2(4) . .
C28' Si1 C26' 107.7(9) . .
N3 Si1 C28 112.3(5) . .
C27 Si1 C28 106.4(9) . .
C26 Si1 C28 96.6(8) . .
N3 Si1 C27' 108.6(5) . .
C28' Si1 C27' 106.0(9) . .
C26' Si1 C27' 97.2(8) . .
N3 Si1 Mg1 31.24(13) . .
C28' Si1 Mg1 135.2(7) . .
C27 Si1 Mg1 115.0(7) . .
C26 Si1 Mg1 83.4(4) . .
C26' Si1 Mg1 80.1(4) . .
C28 Si1 Mg1 135.7(6) . .
C27' Si1 Mg1 117.0(5) . .
N3 Si2 C29 112.5(6) . .
N3 Si2 C31' 116.3(6) . .
N3 Si2 C30 117.3(5) . .
C29 Si2 C30 100.7(10) . .
N3 Si2 C29' 109.8(6) . .
C31' Si2 C29' 104.6(9) . .
N3 Si2 C31 116.3(6) . .
C29 Si2 C31 108.3(11) . .
C30 Si2 C31 99.9(8) . .
N3 Si2 C30' 109.5(6) . .
C31' Si2 C30' 110.7(9) . .
C29' Si2 C30' 105.3(9) . .
N3 Si2 Mg1 33.41(12) . .
C29 Si2 Mg1 104.4(7) . .
C31' Si2 Mg1 148.5(6) . .
C30 Si2 Mg1 88.8(5) . .
C29' Si2 Mg1 87.0(5) . .
C31 Si2 Mg1 143.8(7) . .
C30' Si2 Mg1 93.7(5) . .
O1 C1 C2 123.8(4) . .
O1 C1 C6 121.3(4) . .
C2 C1 C6 114.8(4) . .
C3 C2 C1 125.4(4) . .
C3 C2 Br1 118.0(3) . .
C1 C2 Br1 116.6(3) . .
C2 C3 C4 119.9(4) . .
C2 C3 H3 120.1 . .
C4 C3 H3 120.0 . .
C5 C4 C3 116.5(4) . .
C5 C4 C22 122.8(4) . .
C3 C4 C22 120.6(4) . .
C4 C5 C6 123.2(4) . .
C4 C5 H5 118.4 . .
C6 C5 H5 118.4 . .
C5 C6 C1 120.1(4) . .
C5 C6 C7 116.5(4) . .
C1 C6 C7 123.2(4) . .
N1 C7 C6 126.6(4) . .
N1 C7 H7 116.7 . .
C6 C7 H7 116.7 . .
C9 C8 C13 120.4(4) . .
C9 C8 N1 115.8(4) . .
C13 C8 N1 123.8(4) . .
C10 C9 C8 120.2(5) . .
C10 C9 H9 119.9 . .
C8 C9 H9 119.9 . .
C11 C10 C9 120.0(5) . .
C11 C10 H10 120.0 . .
C9 C10 H10 120.0 . .
C12 C11 C10 119.8(5) . .
C12 C11 H11 120.1 . .
C10 C11 H11 120.1 . .
C11 C12 C13 123.6(6) . .
C11 C12 H12 118.2 . .
C13 C12 H12 118.2 . .
C12 C13 C8 115.9(5) . .
C12 C13 C14 120.6(4) . .
C8 C13 C14 123.2(4) . .
C15 C14 C19 117.4(5) . .
C15 C14 C13 119.0(5) . .
C19 C14 C13 123.6(4) . .
C14 C15 C16 123.0(6) . .
C14 C15 H15 118.5 . .
C16 C15 H15 118.5 . .
C17 C16 C15 118.4(6) . .
C17 C16 H16 120.8 . .
C15 C16 H16 120.8 . .
C18 C17 C16 119.6(6) . .
C18 C17 H17 120.2 . .
C16 C17 H17 120.2 . .
C17 C18 C19 123.2(6) . .
C17 C18 H18 118.4 . .
C19 C18 H18 118.4 . .
C18 C19 C14 118.4(5) . .
C18 C19 N2 122.5(5) . .
C14 C19 N2 119.1(4) . .
N2 C20 H20A 109.5 . .
N2 C20 H20B 109.5 . .
H20A C20 H20B 109.5 . .
N2 C20 H20C 109.5 . .
H20A C20 H20C 109.5 . .
H20B C20 H20C 109.5 . .
N2 C21 H21A 109.5 . .
N2 C21 H21B 109.5 . .
H21A C21 H21B 109.5 . .
N2 C21 H21C 109.5 . .
H21A C21 H21C 109.5 . .
H21B C21 H21C 109.5 . .
C25' C22 C23' 111.5(11) . .
C25' C22 C4 112.9(8) . .
C23' C22 C4 114.6(7) . .
C4 C22 C25 114.3(6) . .
C4 C22 C24 109.1(8) . .
C25 C22 C24 106.4(10) . .
C25' C22 C24' 107.2(13) . .
C23' C22 C24' 107.6(12) . .
C4 C22 C24' 102.2(8) . .
C4 C22 C23 107.5(6) . .
C25 C22 C23 105.8(10) . .
C24 C22 C23 114.1(12) . .
C22 C23 H23A 109.5 . .
C22 C23 H23B 109.5 . .
H23A C23 H23B 109.5 . .
C22 C23 H23C 109.5 . .
H23A C23 H23C 109.5 . .
H23B C23 H23C 109.5 . .
C22 C24 H24A 109.5 . .
C22 C24 H24B 109.5 . .
H24A C24 H24B 109.5 . .
C22 C24 H24C 109.5 . .
H24A C24 H24C 109.5 . .
H24B C24 H24C 109.5 . .
C22 C25 H25A 109.5 . .
C22 C25 H25B 109.5 . .
H25A C25 H25B 109.5 . .
C22 C25 H25C 109.5 . .
H25A C25 H25C 109.5 . .
H25B C25 H25C 109.5 . .
Si1 C26 H26D 109.5 . .
Si1 C26 H26E 109.5 . .
H26D C26 H26E 109.5 . .
Si1 C26 H26F 109.5 . .
H26D C26 H26F 109.5 . .
H26E C26 H26F 109.5 . .
Si1 C27 H27A 109.5 . .
Si1 C27 H27B 109.5 . .
H27A C27 H27B 109.5 . .
Si1 C27 H27C 109.5 . .
H27A C27 H27C 109.5 . .
H27B C27 H27C 109.5 . .
Si1 C28 H28A 109.5 . .
Si1 C28 H28B 109.5 . .
H28A C28 H28B 109.5 . .
Si1 C28 H28C 109.5 . .
H28A C28 H28C 109.5 . .
H28B C28 H28C 109.5 . .
Si2 C29 H29D 109.5 . .
Si2 C29 H29E 109.5 . .
H29D C29 H29E 109.5 . .
Si2 C29 H29F 109.5 . .
H29D C29 H29F 109.5 . .
H29E C29 H29F 109.5 . .
Si2 C30 H30A 109.5 . .
Si2 C30 H30B 109.5 . .
H30A C30 H30B 109.5 . .
Si2 C30 H30C 109.5 . .
H30A C30 H30C 109.5 . .
H30B C30 H30C 109.5 . .
Si2 C31 H31D 109.5 . .
Si2 C31 H31E 109.5 . .
H31D C31 H31E 109.5 . .
Si2 C31 H31F 109.5 . .
H31D C31 H31F 109.5 . .
H31E C31 H31F 109.5 . .
C22 C23' H23D 109.5 . .
C22 C23' H23E 109.5 . .
H23D C23' H23E 109.5 . .
C22 C23' H23F 109.5 . .
H23D C23' H23F 109.5 . .
H23E C23' H23F 109.5 . .
C22 C24' H24D 109.5 . .
C22 C24' H24E 109.5 . .
H24D C24' H24E 109.5 . .
C22 C24' H24F 109.5 . .
H24D C24' H24F 109.5 . .
H24E C24' H24F 109.5 . .
C22 C25' H25D 109.5 . .
C22 C25' H25E 109.4 . .
H25D C25' H25E 109.5 . .
C22 C25' H25F 109.5 . .
H25D C25' H25F 109.5 . .
H25E C25' H25F 109.5 . .
Si1 C26' H26A 109.5 . .
Si1 C26' H26B 109.5 . .
H26A C26' H26B 109.5 . .
Si1 C26' H26C 109.5 . .
H26A C26' H26C 109.5 . .
H26B C26' H26C 109.5 . .
Si1 C27' H27D 109.5 . .
Si1 C27' H27E 109.5 . .
H27D C27' H27E 109.5 . .
Si1 C27' H27F 109.5 . .
H27D C27' H27F 109.5 . .
H27E C27' H27F 109.5 . .
Si1 C28' H28D 109.5 . .
Si1 C28' H28E 109.5 . .
H28D C28' H28E 109.5 . .
Si1 C28' H28F 109.5 . .
H28D C28' H28F 109.5 . .
H28E C28' H28F 109.5 . .
Si2 C29' H29A 109.5 . .
Si2 C29' H29B 109.5 . .
H29A C29' H29B 109.5 . .
Si2 C29' H29C 109.5 . .
H29A C29' H29C 109.5 . .
H29B C29' H29C 109.5 . .
Si2 C30' H30D 109.5 . .
Si2 C30' H30E 109.5 . .
H30D C30' H30E 109.5 . .
Si2 C30' H30F 109.5 . .
H30D C30' H30F 109.5 . .
H30E C30' H30F 109.5 . .
Si2 C31' H31A 109.5 . .
Si2 C31' H31B 109.5 . .
H31A C31' H31B 109.5 . .
Si2 C31' H31C 109.5 . .
H31A C31' H31C 109.5 . .
H31B C31' H31C 109.5 . .

loop_
_geom_bond_atom_site_label_1
_geom_bond_atom_site_label_2
_geom_bond_distance
_geom_bond_site_symmetry_2
Br1 C2 1.924(5) .
Mg1 O1 1.997(3) .
Mg1 N3 2.004(4) .
Mg1 O1 2.026(3) 2_766
Mg1 N1 2.160(4) 2_766
Mg1 Mg1 3.076(3) 2_766
Mg1 Si2 3.203(2) .
Mg1 Si1 3.259(2) .
N1 C7 1.272(5) .
N1 C8 1.444(5) .
N1 Mg1 2.160(4) 2_766
N2 C20 1.419(9) .
N2 C19 1.428(7) .
N2 C21 1.501(9) .
N3 Si1 1.709(4) .
N3 Si2 1.721(4) .
O1 C1 1.325(5) .
O1 Mg1 2.026(3) 2_766
Si1 C28' 1.877(8) .
Si1 C27 1.877(8) .
Si1 C26 1.887(8) .
Si1 C26' 1.892(8) .
Si1 C28 1.895(8) .
Si1 C27' 1.898(8) .
Si2 C29 1.87(2) .
Si2 C31' 1.868(15) .
Si2 C30 1.873(15) .
Si2 C29' 1.874(18) .
Si2 C31 1.891(15) .
Si2 C30' 1.877(19) .
C1 C2 1.391(6) .
C1 C6 1.423(6) .
C2 C3 1.365(6) .
C3 C4 1.401(7) .
C3 H3 0.9300 .
C4 C5 1.393(6) .
C4 C22 1.530(7) .
C5 C6 1.393(6) .
C5 H5 0.9300 .
C6 C7 1.473(6) .
C7 H7 0.9300 .
C8 C9 1.391(6) .
C8 C13 1.418(6) .
C9 C10 1.385(7) .
C9 H9 0.9300 .
C10 C11 1.363(9) .
C10 H10 0.9300 .
C11 C12 1.359(8) .
C11 H11 0.9300 .
C12 C13 1.390(7) .
C12 H12 0.9300 .
C13 C14 1.494(7) .
C14 C15 1.374(7) .
C14 C19 1.414(7) .
C15 C16 1.389(9) .
C15 H15 0.9300 .
C16 C17 1.379(10) .
C16 H16 0.9300 .
C17 C18 1.344(9) .
C17 H17 0.9300 .
C18 C19 1.384(8) .
C18 H18 0.9300 .
C20 H20A 0.9600 .
C20 H20B 0.9600 .
C20 H20C 0.9600 .
C21 H21A 0.9600 .
C21 H21B 0.9600 .
C21 H21C 0.9600 .
C22 C25' 1.484(15) .
C22 C23' 1.501(12) .
C22 C25 1.540(13) .
C22 C24 1.546(13) .
C22 C24' 1.569(15) .
C22 C23 1.581(13) .
C23 H23A 0.9600 .
C23 H23B 0.9600 .
C23 H23C 0.9600 .
C24 H24A 0.9600 .
C24 H24B 0.9600 .
C24 H24C 0.9600 .
C25 H25A 0.9600 .
C25 H25B 0.9600 .
C25 H25C 0.9600 .
C26 H26D 0.9600 .
C26 H26E 0.9600 .
C26 H26F 0.9600 .
C27 H27A 0.9600 .
C27 H27B 0.9600 .
C27 H27C 0.9600 .
C28 H28A 0.9600 .
C28 H28B 0.9600 .
C28 H28C 0.9600 .
C29 H29D 0.9600 .
C29 H29E 0.9600 .
C29 H29F 0.9600 .
C30 H30A 0.9600 .
C30 H30B 0.9600 .
C30 H30C 0.9600 .
C31 H31D 0.9600 .
C31 H31E 0.9600 .
C31 H31F 0.9600 .
C23' H23D 0.9600 .
C23' H23E 0.9600 .
C23' H23F 0.9600 .
C24' H24D 0.9600 .
C24' H24E 0.9600 .
C24' H24F 0.9600 .
C25' H25D 0.9600 .
C25' H25E 0.9600 .
C25' H25F 0.9600 .
C26' H26A 0.9600 .
C26' H26B 0.9600 .
C26' H26C 0.9600 .
C27' H27D 0.9600 .
C27' H27E 0.9600 .
C27' H27F 0.9600 .
C28' H28D 0.9600 .
C28' H28E 0.9600 .
C28' H28F 0.9600 .
C29' H29A 0.9600 .
C29' H29B 0.9600 .
C29' H29C 0.9600 .
C30' H30D 0.9600 .
C30' H30E 0.9600 .
C30' H30F 0.9600 .
C31' H31A 0.9600 .
C31' H31B 0.9600 .
C31' H31C 0.9600 .
